data_4324877
loop_
_publ_author_name
'Kyle D. Wells'
'Robert McDonald'
'Michael J. Ferguson'
'Martin Cowie'

_publ_contact_author_address
; Department of Chemistry
  University of Alberta
  Edmonton, Alberta T6G 2G2
  Canada
;
_publ_contact_author_email martin.cowie@ualberta.ca
_publ_contact_author_fax 1(780)4928231
_publ_contact_author_name 'Dr. Martin Cowie'
_publ_contact_author_phone 1(780)4925581
_publ_section_title
;
 Unusual Ligand Transformations Initiated by dppm Deprotonation in
 Methylene-Bridged Rh/Os Complexes
;
_journal_name_full 'Inorganic Chemistry'
_journal_page_first 3523
_journal_page_last 3538
_journal_paper_doi 10.1021/ic102470j
_journal_volume 50
_journal_year 2011
_chemical_formula_moiety 'C55 H45 O4 Os P4 Rh, C H2 Cl2'
_chemical_formula_sum 'C56 H47 Cl2 O4 Os P4 Rh'
_chemical_formula_weight 1271.83
_chemical_name_systematic
; 
 ? 
;
_space_group_IT_number 14
_symmetry_cell_setting monoclinic
_symmetry_space_group_name_Hall '-P 2yn'
_symmetry_space_group_name_H-M 'P 1 21/n 1'
_atom_sites_solution_hydrogens geom
_atom_sites_solution_primary direct
_atom_sites_solution_secondary difmap
_audit_creation_method SHELXL-97
_cell_angle_alpha 90.00
_cell_angle_beta 90.3815(4)
_cell_angle_gamma 90.00
_cell_formula_units_Z 4
_cell_length_a 16.6460(6)
_cell_length_b 15.3870(6)
_cell_length_c 19.7962(7)
_cell_measurement_reflns_used 9339
_cell_measurement_temperature 173(2)
_cell_measurement_theta_max 27.48
_cell_measurement_theta_min 2.40
_cell_volume 5070.3(3)
_computing_cell_refinement 'Bruker SAINT'
_computing_data_collection 'Bruker APEX2'
_computing_data_reduction 'Bruker SAINT'
_computing_molecular_graphics 'Bruker SHELXTL'
_computing_publication_material 'Bruker SHELXTL'
_computing_structure_refinement 'SHELXL-97 (Sheldrick, 2008)'
_computing_structure_solution 'SIR-97 (Altomare et al, 1999)'
_diffrn_ambient_temperature 173(2)
_diffrn_measured_fraction_theta_full 0.997
_diffrn_measured_fraction_theta_max 0.997
_diffrn_measurement_device_type 'Bruker APEX-II CCD'
_diffrn_measurement_method '\w scans'
_diffrn_radiation_monochromator graphite
_diffrn_radiation_source 'fine-focus sealed tube'
_diffrn_radiation_type MoK\a
_diffrn_radiation_wavelength 0.71073
_diffrn_reflns_av_R_equivalents 0.0128
_diffrn_reflns_av_sigmaI/netI 0.0105
_diffrn_reflns_limit_h_max 21
_diffrn_reflns_limit_h_min -21
_diffrn_reflns_limit_k_max 19
_diffrn_reflns_limit_k_min -19
_diffrn_reflns_limit_l_max 25
_diffrn_reflns_limit_l_min -25
_diffrn_reflns_number 43841
_diffrn_reflns_theta_full 27.50
_diffrn_reflns_theta_max 27.50
_diffrn_reflns_theta_min 1.60
_exptl_absorpt_coefficient_mu 3.107
_exptl_absorpt_correction_T_max 0.5250
_exptl_absorpt_correction_T_min 0.2399
_exptl_absorpt_correction_type numerical
_exptl_absorpt_process_details 'SADABS (Sheldrick, 2008)'
_exptl_crystal_colour orange
_exptl_crystal_density_diffrn 1.666
_exptl_crystal_description block
_exptl_crystal_F_000 2520
_exptl_crystal_size_max 0.64
_exptl_crystal_size_mid 0.46
_exptl_crystal_size_min 0.24
_refine_diff_density_max 0.758
_refine_diff_density_min -1.050
_refine_diff_density_rms 0.085
_refine_ls_extinction_method none
_refine_ls_goodness_of_fit_ref 1.347
_refine_ls_hydrogen_treatment mixed
_refine_ls_matrix_type full
_refine_ls_number_parameters 674
_refine_ls_number_reflns 11601
_refine_ls_number_restraints 0
_refine_ls_restrained_S_all 1.347
_refine_ls_R_factor_all 0.0313
_refine_ls_R_factor_gt 0.0307
_refine_ls_shift/su_max 0.014
_refine_ls_shift/su_mean 0.000
_refine_ls_structure_factor_coef Fsqd
_refine_ls_weighting_details 'calc w=1/[\s^2^(Fo^2^)+(0.0000P)^2^+15.2514P] where P=(Fo^2^+2Fc^2^)/3'
_refine_ls_weighting_scheme calc
_refine_ls_wR_factor_gt 0.0672
_refine_ls_wR_factor_ref 0.0674
_reflns_number_gt 11405
_reflns_number_total 11601
_reflns_threshold_expression I>2\s(I)
_cod_data_source_file ic102470j_si_002_4.cif
_cod_data_source_block 7a
_cod_original_sg_symbol_H-M 'P 21/n'
_cod_database_code 4324877

loop_
_symmetry_equiv_pos_as_xyz
'x, y, z'
'-x+1/2, y+1/2, -z+1/2'
'-x, -y, -z'
'x-1/2, -y-1/2, z-1/2'

loop_
_atom_site_label
_atom_site_type_symbol
_atom_site_fract_x
_atom_site_fract_y
_atom_site_fract_z
_atom_site_U_iso_or_equiv
_atom_site_adp_type
_atom_site_occupancy
_atom_site_symmetry_multiplicity
_atom_site_calc_flag
_atom_site_refinement_flags
_atom_site_disorder_assembly
_atom_site_disorder_group
OsA Os 0.521676(10) 0.061297(11) 0.220033(9) 0.02074(4) Uani 0.55 1 d P A 1
RhA Rh 0.378430(11) 0.153558(11) 0.165278(9) 0.02022(5) Uani 0.55 1 d P A 1
RhB Rh 0.521676(10) 0.061297(11) 0.220033(9) 0.02074(4) Uani 0.45 1 d P A 2
OsB Os 0.378430(11) 0.153558(11) 0.165278(9) 0.02022(5) Uani 0.45 1 d P A 2
P1 P 0.44208(5) -0.04400(6) 0.27048(5) 0.02274(17) Uani 1 1 d . . .
P2 P 0.29399(5) 0.05800(6) 0.22075(5) 0.02288(17) Uani 1 1 d . . .
P3 P 0.60300(5) 0.13435(6) 0.14284(5) 0.02277(17) Uani 1 1 d . . .
P4 P 0.45466(5) 0.22482(6) 0.08477(4) 0.02146(17) Uani 1 1 d . . .
O1 O 0.64712(19) 0.0606(2) 0.32969(16) 0.0490(8) Uani 1 1 d . A .
O2 O 0.45867(17) 0.22254(18) 0.29724(14) 0.0336(6) Uani 1 1 d . . .
O3 O 0.27040(19) 0.3074(2) 0.18287(18) 0.0475(8) Uani 1 1 d . A .
O4A O 0.3669(3) -0.1008(3) 0.1077(2) 0.0314(10) Uani 0.60 1 d P A 1
O4B O 0.4986(5) 0.0164(5) 0.0190(3) 0.0407(17) Uani 0.40 1 d P . 2
C1 C 0.5980(2) 0.0633(3) 0.28847(19) 0.0308(8) Uani 1 1 d . . .
C2A C 0.4701(5) 0.1665(6) 0.2599(5) 0.0253(18) Uani 0.55 1 d P A 1
C2B C 0.4420(6) 0.1832(7) 0.2471(6) 0.023(2) Uani 0.45 1 d P A 2
C3 C 0.3136(2) 0.2492(2) 0.1782(2) 0.0315(8) Uani 1 1 d . . .
C4A C 0.3852(3) -0.0435(4) 0.1467(3) 0.0224(11) Uani 0.60 1 d P A 1
C4B C 0.4936(5) 0.0624(6) 0.0693(5) 0.0298(19) Uani 0.40 1 d P A 2
C5 C 0.4404(2) 0.0356(2) 0.13431(19) 0.0296(8) Uani 1 1 d . . .
H5A H 0.4658 0.0380 0.0887 0.035 Uiso 0.60 1 calc PR A 1
H5B H 0.4110 -0.0180 0.1334 0.035 Uiso 0.40 1 d PR A 2
C6 C 0.3464(2) -0.0463(2) 0.2258(2) 0.0321(8) Uani 1 1 d . A .
H6A H 0.3115 -0.0976 0.2357 0.039 Uiso 0.60 1 calc PR B 1
H6B H 0.3108 -0.0887 0.2484 0.039 Uiso 0.40 1 calc PR B 2
H6C H 0.3557 -0.0675 0.1793 0.039 Uiso 0.40 1 calc PR B 2
C7 C 0.5462(2) 0.1636(3) 0.06676(19) 0.0322(8) Uani 1 1 d . A .
H7A H 0.5809 0.1989 0.0370 0.039 Uiso 0.60 1 calc PR C 1
H7B H 0.5316 0.1099 0.0421 0.039 Uiso 0.60 1 calc PR C 1
H7C H 0.5767 0.1784 0.0250 0.039 Uiso 0.40 1 calc PR C 2
C11 C 0.4178(2) -0.0410(3) 0.36008(19) 0.0323(8) Uani 1 1 d . A .
C12 C 0.3852(3) -0.1149(4) 0.3912(2) 0.0480(11) Uani 1 1 d . . .
H12 H 0.3787 -0.1671 0.3661 0.058 Uiso 1 1 calc R A .
C13 C 0.3626(3) -0.1117(4) 0.4582(3) 0.0626(15) Uani 1 1 d . A .
H13 H 0.3404 -0.1618 0.4790 0.075 Uiso 1 1 calc R . .
C14 C 0.3721(4) -0.0369(5) 0.4946(3) 0.0700(18) Uani 1 1 d . . .
H14 H 0.3556 -0.0346 0.5405 0.084 Uiso 1 1 calc R A .
C15 C 0.4053(5) 0.0343(4) 0.4649(3) 0.078(2) Uani 1 1 d . A .
H15 H 0.4131 0.0857 0.4907 0.093 Uiso 1 1 calc R . .
C16 C 0.4281(4) 0.0331(3) 0.3973(2) 0.0530(13) Uani 1 1 d . . .
H16 H 0.4507 0.0834 0.3772 0.064 Uiso 1 1 calc R A .
C21 C 0.4785(2) -0.1554(2) 0.26240(19) 0.0277(7) Uani 1 1 d . A .
C22 C 0.5519(3) -0.1742(3) 0.2936(2) 0.0387(9) Uani 1 1 d . . .
H22 H 0.5808 -0.1294 0.3161 0.046 Uiso 1 1 calc R A .
C23 C 0.5829(3) -0.2577(3) 0.2920(3) 0.0471(11) Uani 1 1 d . A .
H23 H 0.6327 -0.2700 0.3136 0.057 Uiso 1 1 calc R . .
C24 C 0.5419(3) -0.3227(3) 0.2594(3) 0.0482(11) Uani 1 1 d . . .
H24 H 0.5633 -0.3800 0.2586 0.058 Uiso 1 1 calc R A .
C25 C 0.4700(3) -0.3054(3) 0.2278(3) 0.0473(11) Uani 1 1 d . A .
H25 H 0.4419 -0.3505 0.2049 0.057 Uiso 1 1 calc R . .
C26 C 0.4381(3) -0.2217(3) 0.2293(2) 0.0384(9) Uani 1 1 d . . .
H26 H 0.3883 -0.2100 0.2074 0.046 Uiso 1 1 calc R A .
C31 C 0.2005(2) 0.0310(3) 0.17658(19) 0.0300(8) Uani 1 1 d . A .
C32 C 0.1608(3) 0.0961(3) 0.1425(3) 0.0495(12) Uani 1 1 d . . .
H32 H 0.1835 0.1527 0.1407 0.059 Uiso 1 1 calc R A .
C33 C 0.0878(3) 0.0797(4) 0.1108(3) 0.0609(15) Uani 1 1 d . A .
H33 H 0.0611 0.1252 0.0872 0.073 Uiso 1 1 calc R . .
C34 C 0.0541(3) 0.0000(4) 0.1130(3) 0.0596(15) Uani 1 1 d . . .
H34 H 0.0050 -0.0112 0.0898 0.072 Uiso 1 1 calc R A .
C35 C 0.0909(4) -0.0640(5) 0.1485(4) 0.090(3) Uani 1 1 d . A .
H35 H 0.0665 -0.1196 0.1518 0.108 Uiso 1 1 calc R . .
C36 C 0.1644(3) -0.0486(4) 0.1802(3) 0.0710(19) Uani 1 1 d . . .
H36 H 0.1899 -0.0941 0.2046 0.085 Uiso 1 1 calc R A .
C41 C 0.2572(2) 0.0865(2) 0.30505(18) 0.0270(7) Uani 1 1 d . A .
C42 C 0.2142(3) 0.0262(3) 0.3427(2) 0.0463(11) Uani 1 1 d . . .
H42 H 0.2055 -0.0307 0.3255 0.056 Uiso 1 1 calc R A .
C43 C 0.1841(4) 0.0491(4) 0.4050(3) 0.0605(15) Uani 1 1 d . A .
H43 H 0.1558 0.0073 0.4310 0.073 Uiso 1 1 calc R . .
C44 C 0.1948(3) 0.1322(4) 0.4300(2) 0.0529(13) Uani 1 1 d . . .
H44 H 0.1741 0.1475 0.4730 0.064 Uiso 1 1 calc R A .
C45 C 0.2353(3) 0.1923(3) 0.3923(2) 0.0470(11) Uani 1 1 d . A .
H45 H 0.2419 0.2498 0.4089 0.056 Uiso 1 1 calc R . .
C46 C 0.2670(3) 0.1696(3) 0.3299(2) 0.0369(9) Uani 1 1 d . . .
H46 H 0.2954 0.2115 0.3042 0.044 Uiso 1 1 calc R A .
C51 C 0.6532(2) 0.2346(2) 0.1698(2) 0.0294(8) Uani 1 1 d . A .
C52 C 0.6993(3) 0.2820(3) 0.1244(2) 0.0441(10) Uani 1 1 d . . .
H52 H 0.7050 0.2623 0.0792 0.053 Uiso 1 1 calc R A .
C53 C 0.7369(3) 0.3579(3) 0.1452(3) 0.0554(13) Uani 1 1 d . A .
H53 H 0.7674 0.3909 0.1139 0.066 Uiso 1 1 calc R . .
C54 C 0.7302(3) 0.3856(3) 0.2109(3) 0.0582(14) Uani 1 1 d . . .
H54 H 0.7563 0.4376 0.2249 0.070 Uiso 1 1 calc R A .
C55 C 0.6864(3) 0.3388(3) 0.2565(3) 0.0490(12) Uani 1 1 d . A .
H55 H 0.6828 0.3577 0.3021 0.059 Uiso 1 1 calc R . .
C56 C 0.6470(3) 0.2637(3) 0.2358(2) 0.0392(9) Uani 1 1 d . . .
H56 H 0.6156 0.2319 0.2672 0.047 Uiso 1 1 calc R A .
C61 C 0.6876(2) 0.0736(3) 0.10892(19) 0.0287(8) Uani 1 1 d . A .
C62 C 0.6870(3) 0.0355(4) 0.0457(3) 0.0623(16) Uani 1 1 d . . .
H62 H 0.6407 0.0407 0.0176 0.075 Uiso 1 1 calc R A .
C63 C 0.7529(4) -0.0100(5) 0.0229(3) 0.088(3) Uani 1 1 d . A .
H63 H 0.7513 -0.0366 -0.0204 0.105 Uiso 1 1 calc R . .
C64 C 0.8205(3) -0.0170(4) 0.0619(3) 0.0626(16) Uani 1 1 d . . .
H64 H 0.8660 -0.0476 0.0456 0.075 Uiso 1 1 calc R A .
C65 C 0.8223(3) 0.0201(3) 0.1246(3) 0.0479(11) Uani 1 1 d . A .
H65 H 0.8692 0.0150 0.1520 0.057 Uiso 1 1 calc R . .
C66 C 0.7566(2) 0.0650(3) 0.1486(2) 0.0372(9) Uani 1 1 d . . .
H66 H 0.7585 0.0902 0.1924 0.045 Uiso 1 1 calc R A .
C71 C 0.4063(2) 0.2373(2) 0.00207(18) 0.0272(7) Uani 1 1 d . A .
C72 C 0.3479(3) 0.3013(3) -0.0046(2) 0.0407(10) Uani 1 1 d . . .
H72 H 0.3353 0.3371 0.0330 0.049 Uiso 1 1 calc R A 1
C73 C 0.3080(3) 0.3134(4) -0.0652(2) 0.0473(11) Uani 1 1 d . A .
H73 H 0.2688 0.3580 -0.0695 0.057 Uiso 1 1 calc R D 1
C74 C 0.3251(3) 0.2610(4) -0.1193(2) 0.0513(12) Uani 1 1 d . . .
H74 H 0.2969 0.2686 -0.1607 0.062 Uiso 1 1 calc R A 1
C75 C 0.3823(4) 0.1980(4) -0.1139(2) 0.0671(17) Uani 1 1 d . A .
H75 H 0.3940 0.1623 -0.1517 0.081 Uiso 1 1 calc R E 1
C76 C 0.4239(3) 0.1855(3) -0.0532(2) 0.0510(13) Uani 1 1 d . . .
H76 H 0.4641 0.1419 -0.0498 0.061 Uiso 1 1 calc R A 1
C81 C 0.4885(2) 0.3358(2) 0.10240(18) 0.0249(7) Uani 1 1 d . A .
C82 C 0.5268(3) 0.3840(3) 0.0523(2) 0.0364(9) Uani 1 1 d . . .
H82 H 0.5331 0.3600 0.0084 0.044 Uiso 1 1 calc R A .
C83 C 0.5557(3) 0.4668(3) 0.0662(2) 0.0429(10) Uani 1 1 d . A .
H83 H 0.5823 0.4989 0.0320 0.051 Uiso 1 1 calc R . .
C84 C 0.5459(3) 0.5025(3) 0.1295(2) 0.0419(10) Uani 1 1 d . . .
H84 H 0.5660 0.5590 0.1391 0.050 Uiso 1 1 calc R A .
C85 C 0.5070(3) 0.4561(3) 0.1786(2) 0.0420(10) Uani 1 1 d . A .
H85 H 0.4992 0.4812 0.2219 0.050 Uiso 1 1 calc R . .
C86 C 0.4788(2) 0.3725(3) 0.1655(2) 0.0332(8) Uani 1 1 d . . .
H86 H 0.4527 0.3407 0.2002 0.040 Uiso 1 1 calc R A .
H1A H 0.565(4) -0.022(5) 0.190(4) 0.030(15) Uiso 0.55 1 d P F 1
H1B H 0.325(5) 0.131(6) 0.096(4) 0.030(15) Uiso 0.45 1 d P G 2
Cl1S Cl 0.0724(4) 0.2093(3) -0.0621(3) 0.0942(14) Uani 0.50 1 d P H 1
Cl2S Cl -0.0742(5) 0.2083(6) 0.0172(3) 0.159(4) Uani 0.50 1 d P H 1
C1S C -0.0150(11) 0.2679(9) -0.0381(9) 0.094(5) Uani 0.50 1 d P H 1
H1SA H 0.0012 0.3231 -0.0162 0.113 Uiso 0.50 1 calc PR H 1
H1SB H -0.0469 0.2823 -0.0790 0.113 Uiso 0.50 1 calc PR H 1
Cl3S Cl 0.0219(3) 0.2144(4) -0.0495(3) 0.0987(15) Uani 0.50 1 d P I 2
Cl4S Cl -0.1088(6) 0.2339(4) 0.0413(3) 0.154(3) Uani 0.50 1 d P I 2
C2S C -0.0817(10) 0.2142(12) -0.0371(12) 0.108(6) Uani 0.50 1 d P I 2
H2SA H -0.1063 0.2585 -0.0670 0.129 Uiso 0.50 1 calc PR I 2
H2SB H -0.1033 0.1568 -0.0508 0.129 Uiso 0.50 1 calc PR I 2

loop_
_atom_site_aniso_label
_atom_site_aniso_U_11
_atom_site_aniso_U_22
_atom_site_aniso_U_33
_atom_site_aniso_U_23
_atom_site_aniso_U_13
_atom_site_aniso_U_12
OsA 0.02156(8) 0.01855(8) 0.02213(8) -0.00087(6) 0.00089(6) 0.00025(6)
RhA 0.02038(8) 0.01652(8) 0.02378(9) 0.00016(7) 0.00340(6) 0.00099(6)
RhB 0.02156(8) 0.01855(8) 0.02213(8) -0.00087(6) 0.00089(6) 0.00025(6)
OsB 0.02038(8) 0.01652(8) 0.02378(9) 0.00016(7) 0.00340(6) 0.00099(6)
P1 0.0225(4) 0.0202(4) 0.0255(4) 0.0024(3) 0.0001(3) 0.0012(3)
P2 0.0199(4) 0.0222(4) 0.0266(4) 0.0026(3) 0.0016(3) 0.0009(3)
P3 0.0194(4) 0.0229(4) 0.0260(4) 0.0001(3) 0.0010(3) -0.0001(3)
P4 0.0220(4) 0.0200(4) 0.0224(4) 0.0006(3) 0.0012(3) 0.0014(3)
O1 0.0451(18) 0.060(2) 0.0411(17) 0.0012(15) -0.0148(14) 0.0009(16)
O2 0.0392(15) 0.0291(14) 0.0325(14) -0.0082(11) 0.0014(12) 0.0031(12)
O3 0.0472(18) 0.0303(16) 0.065(2) -0.0020(15) 0.0086(16) 0.0158(14)
O4A 0.047(3) 0.020(2) 0.027(2) -0.0045(17) -0.0064(19) -0.0124(19)
O4B 0.049(4) 0.042(5) 0.032(4) -0.010(3) 0.001(4) 0.007(4)
C1 0.0333(19) 0.0314(19) 0.0277(18) -0.0012(15) -0.0008(15) -0.0023(16)
C2A 0.019(4) 0.026(4) 0.031(4) 0.003(3) 0.002(3) 0.000(3)
C2B 0.017(5) 0.021(5) 0.031(5) 0.002(4) 0.006(4) -0.004(4)
C3 0.0330(19) 0.0264(19) 0.035(2) 0.0023(15) 0.0071(16) 0.0001(16)
C4A 0.024(3) 0.020(3) 0.023(3) 0.001(2) -0.003(2) 0.005(2)
C4B 0.025(4) 0.031(5) 0.034(5) -0.002(4) 0.002(4) 0.006(4)
C5 0.0336(19) 0.0261(18) 0.0290(18) -0.0065(14) -0.0063(15) 0.0097(15)
C6 0.0280(18) 0.0206(17) 0.048(2) -0.0020(16) -0.0103(16) 0.0006(14)
C7 0.033(2) 0.037(2) 0.0270(18) -0.0065(16) -0.0031(15) 0.0110(16)
C11 0.0278(18) 0.039(2) 0.0296(19) 0.0068(16) 0.0008(15) 0.0076(16)
C12 0.046(3) 0.057(3) 0.041(2) 0.009(2) 0.004(2) -0.008(2)
C13 0.056(3) 0.088(4) 0.043(3) 0.023(3) 0.009(2) -0.013(3)
C14 0.077(4) 0.102(5) 0.031(3) 0.014(3) 0.014(2) 0.022(4)
C15 0.136(6) 0.064(4) 0.033(3) -0.005(3) 0.011(3) 0.012(4)
C16 0.085(4) 0.041(3) 0.032(2) 0.0018(19) 0.010(2) 0.009(3)
C21 0.0279(18) 0.0212(17) 0.0339(19) 0.0046(14) -0.0008(14) 0.0014(14)
C22 0.040(2) 0.027(2) 0.049(2) 0.0001(17) -0.0115(19) 0.0050(17)
C23 0.045(3) 0.034(2) 0.062(3) 0.002(2) -0.017(2) 0.015(2)
C24 0.056(3) 0.024(2) 0.065(3) 0.002(2) -0.005(2) 0.0111(19)
C25 0.049(3) 0.025(2) 0.068(3) -0.006(2) -0.007(2) -0.0007(19)
C26 0.036(2) 0.0256(19) 0.054(3) 0.0016(18) -0.0069(19) 0.0016(16)
C31 0.0199(16) 0.042(2) 0.0281(18) 0.0030(16) 0.0005(13) -0.0008(15)
C32 0.041(2) 0.042(3) 0.066(3) -0.010(2) -0.020(2) 0.011(2)
C33 0.043(3) 0.071(4) 0.068(3) -0.011(3) -0.026(2) 0.022(3)
C34 0.028(2) 0.094(4) 0.057(3) 0.002(3) -0.013(2) -0.009(3)
C35 0.063(4) 0.099(5) 0.108(5) 0.041(4) -0.039(4) -0.047(4)
C36 0.053(3) 0.068(4) 0.092(4) 0.039(3) -0.038(3) -0.029(3)
C41 0.0220(16) 0.0300(18) 0.0291(18) 0.0032(14) 0.0048(13) 0.0030(14)
C42 0.056(3) 0.037(2) 0.046(3) 0.001(2) 0.022(2) -0.009(2)
C43 0.076(4) 0.057(3) 0.049(3) 0.002(2) 0.034(3) -0.011(3)
C44 0.051(3) 0.065(3) 0.043(3) -0.008(2) 0.022(2) -0.001(2)
C45 0.054(3) 0.046(3) 0.041(2) -0.010(2) 0.010(2) -0.004(2)
C46 0.037(2) 0.035(2) 0.039(2) -0.0024(17) 0.0071(17) -0.0042(17)
C51 0.0221(17) 0.0251(18) 0.041(2) 0.0031(15) -0.0056(15) -0.0034(14)
C52 0.038(2) 0.044(3) 0.050(3) 0.010(2) -0.0050(19) -0.0127(19)
C53 0.042(3) 0.045(3) 0.079(4) 0.018(3) -0.008(2) -0.020(2)
C54 0.044(3) 0.034(2) 0.097(4) -0.005(3) -0.014(3) -0.013(2)
C55 0.041(2) 0.037(2) 0.069(3) -0.018(2) -0.006(2) -0.004(2)
C56 0.037(2) 0.031(2) 0.050(3) -0.0073(18) -0.0013(18) -0.0025(17)
C61 0.0207(16) 0.0322(19) 0.0332(19) 0.0019(15) 0.0033(14) 0.0043(14)
C62 0.041(3) 0.100(5) 0.046(3) -0.027(3) -0.011(2) 0.033(3)
C63 0.063(4) 0.148(7) 0.052(3) -0.040(4) -0.009(3) 0.055(4)
C64 0.036(2) 0.090(4) 0.062(3) -0.012(3) 0.005(2) 0.032(3)
C65 0.026(2) 0.056(3) 0.061(3) 0.001(2) -0.0048(19) 0.011(2)
C66 0.0281(19) 0.045(2) 0.039(2) -0.0027(18) -0.0016(16) 0.0055(17)
C71 0.0248(17) 0.0320(19) 0.0246(17) 0.0029(14) 0.0005(13) 0.0013(14)
C72 0.040(2) 0.050(3) 0.032(2) -0.0030(19) -0.0002(17) 0.015(2)
C73 0.037(2) 0.066(3) 0.040(2) 0.009(2) -0.0036(18) 0.017(2)
C74 0.045(3) 0.077(4) 0.032(2) 0.005(2) -0.0094(19) 0.007(2)
C75 0.085(4) 0.085(4) 0.031(2) -0.017(3) -0.020(3) 0.035(3)
C76 0.061(3) 0.057(3) 0.034(2) -0.011(2) -0.014(2) 0.025(2)
C81 0.0242(16) 0.0200(16) 0.0307(18) 0.0012(13) 0.0019(13) 0.0001(13)
C82 0.042(2) 0.029(2) 0.038(2) 0.0015(17) 0.0123(17) -0.0030(17)
C83 0.046(2) 0.031(2) 0.051(3) 0.0065(19) 0.014(2) -0.0075(19)
C84 0.046(2) 0.0196(18) 0.060(3) -0.0017(18) 0.006(2) -0.0046(17)
C85 0.054(3) 0.027(2) 0.045(2) -0.0084(18) 0.006(2) -0.0059(19)
C86 0.039(2) 0.0272(19) 0.033(2) 0.0006(15) 0.0072(16) -0.0041(16)
Cl1S 0.131(4) 0.063(2) 0.088(3) -0.0035(19) 0.002(3) 0.026(3)
Cl2S 0.182(6) 0.229(8) 0.066(3) 0.046(4) 0.018(3) 0.131(6)
C1S 0.126(14) 0.046(7) 0.109(13) -0.009(8) -0.014(10) 0.034(9)
Cl3S 0.104(4) 0.110(4) 0.082(3) -0.005(3) -0.030(3) 0.011(3)
Cl4S 0.267(9) 0.102(4) 0.093(4) 0.016(3) 0.054(5) 0.004(5)
C2S 0.088(12) 0.078(11) 0.157(19) -0.022(12) 0.004(12) 0.006(9)

loop_
_atom_type_symbol
_atom_type_description
_atom_type_scat_dispersion_real
_atom_type_scat_dispersion_imag
_atom_type_scat_source
C C 0.0033 0.0016 'International Tables Vol C Tables 4.2.6.8 and 6.1.1.4'
H H 0.0000 0.0000 'International Tables Vol C Tables 4.2.6.8 and 6.1.1.4'
O O 0.0106 0.0060 'International Tables Vol C Tables 4.2.6.8 and 6.1.1.4'
P P 0.1023 0.0942 'International Tables Vol C Tables 4.2.6.8 and 6.1.1.4'
Cl Cl 0.1484 0.1585 'International Tables Vol C Tables 4.2.6.8 and 6.1.1.4'
Rh Rh -1.1178 0.9187 'International Tables Vol C Tables 4.2.6.8 and 6.1.1.4'
Os Os -1.2165 7.6030 'International Tables Vol C Tables 4.2.6.8 and 6.1.1.4'

loop_
_geom_angle_atom_site_label_1
_geom_angle_atom_site_label_2
_geom_angle_atom_site_label_3
_geom_angle
C1 OsA C2A 89.5(3)
C1 OsA C5 169.56(15)
C2A OsA C5 100.8(3)
C1 OsA P1 95.04(12)
C2A OsA P1 98.5(3)
C5 OsA P1 81.77(11)
C1 OsA P3 94.17(12)
C2A OsA P3 97.0(3)
C5 OsA P3 86.43(11)
P1 OsA P3 162.06(3)
C1 OsA RhA 143.46(12)
C2A OsA RhA 53.9(3)
C5 OsA RhA 46.89(9)
P1 OsA RhA 91.80(2)
P3 OsA RhA 89.92(2)
C3 RhA C5 169.43(16)
C3 RhA P2 94.78(12)
C5 RhA P2 83.95(11)
C3 RhA P4 92.37(12)
C5 RhA P4 86.45(11)
P2 RhA P4 164.25(3)
C3 RhA C2A 101.2(3)
C5 RhA C2A 89.4(2)
P2 RhA C2A 93.8(2)
P4 RhA C2A 98.5(2)
C3 RhA OsA 143.07(13)
C5 RhA OsA 47.50(9)
P2 RhA OsA 90.68(2)
P4 RhA OsA 92.01(2)
C2A RhA OsA 41.9(2)
C3 OsB C2B 90.8(3)
C2B OsB C5 99.8(3)
C2B OsB P2 94.6(3)
C2B OsB P4 99.3(3)
C2B OsB RhB 52.4(3)
C1 RhB C2B 101.8(3)
C5 RhB C2B 88.5(3)
P1 RhB C2B 97.7(3)
P3 RhB C2B 95.5(3)
C2B RhB OsB 41.7(3)
O2 C2B OsB 156.4(8)
O2 C2B RhB 117.6(7)
OsB C2B RhB 86.0(4)
C6 P1 C11 105.96(19)
C6 P1 C21 103.28(17)
C11 P1 C21 100.67(18)
C6 P1 OsA 107.74(13)
C11 P1 OsA 122.10(14)
C21 P1 OsA 115.26(12)
C31 P2 C6 103.35(18)
C31 P2 C41 101.57(17)
C6 P2 C41 108.79(18)
C31 P2 RhA 115.80(13)
C6 P2 RhA 106.98(14)
C41 P2 RhA 119.16(13)
C61 P3 C7 102.69(17)
C61 P3 C51 100.78(17)
C7 P3 C51 105.35(18)
C61 P3 OsA 116.54(13)
C7 P3 OsA 110.99(14)
C51 P3 OsA 118.67(13)
C7 P4 C71 104.00(17)
C7 P4 C81 105.20(18)
C71 P4 C81 101.88(17)
C7 P4 RhA 110.54(14)
C71 P4 RhA 115.12(12)
C81 P4 RhA 118.61(12)
O1 C1 OsA 176.4(4)
O2 C2A OsA 158.9(7)
O2 C2A RhA 116.9(6)
OsA C2A RhA 84.1(4)
O3 C3 RhA 175.9(4)
O4A C4A C5 128.4(5)
O4A C4A C6 118.3(5)
C5 C4A C6 113.3(4)
O4B C4B C5 122.7(8)
O4B C4B C7 116.4(8)
C5 C4B C7 120.9(6)
C4A C5 RhA 109.2(3)
C4A C5 OsA 112.5(3)
RhA C5 OsA 85.60(13)
C4A C6 P1 96.3(3)
C4A C6 P2 96.5(3)
P1 C6 P2 115.2(2)
C4B C7 P4 92.0(3)
C4B C7 P3 90.8(4)
P4 C7 P3 113.2(2)
C16 C11 C12 119.1(4)
C16 C11 P1 121.2(3)
C12 C11 P1 119.6(3)
C13 C12 C11 120.0(5)
C14 C13 C12 120.3(5)
C15 C14 C13 119.7(5)
C14 C15 C16 121.1(6)
C11 C16 C15 119.7(5)
C26 C21 C22 118.5(4)
C26 C21 P1 124.9(3)
C22 C21 P1 116.5(3)
C23 C22 C21 120.5(4)
C24 C23 C22 120.2(4)
C23 C24 C25 120.2(4)
C24 C25 C26 120.1(4)
C21 C26 C25 120.4(4)
C36 C31 C32 118.0(4)
C36 C31 P2 123.5(3)
C32 C31 P2 118.3(3)
C31 C32 C33 120.4(5)
C34 C33 C32 120.9(5)
C33 C34 C35 119.4(5)
C34 C35 C36 120.2(6)
C31 C36 C35 121.0(5)
C46 C41 C42 119.2(4)
C46 C41 P2 120.4(3)
C42 C41 P2 120.3(3)
C43 C42 C41 120.0(4)
C42 C43 C44 120.6(5)
C45 C44 C43 119.6(4)
C44 C45 C46 120.3(4)
C41 C46 C45 120.3(4)
C56 C51 C52 119.0(4)
C56 C51 P3 120.6(3)
C52 C51 P3 120.4(3)
C53 C52 C51 120.0(5)
C54 C53 C52 120.1(5)
C55 C54 C53 120.5(4)
C54 C55 C56 119.8(5)
C51 C56 C55 120.5(4)
C62 C61 C66 118.1(4)
C62 C61 P3 123.3(3)
C66 C61 P3 118.5(3)
C63 C62 C61 120.6(4)
C64 C63 C62 120.6(5)
C63 C64 C65 119.6(4)
C64 C65 C66 120.6(4)
C65 C66 C61 120.4(4)
C76 C71 C72 119.0(4)
C76 C71 P4 123.5(3)
C72 C71 P4 117.5(3)
C73 C72 C71 120.6(4)
C74 C73 C72 119.9(4)
C75 C74 C73 120.4(4)
C74 C75 C76 120.5(5)
C71 C76 C75 119.6(4)
C86 C81 C82 118.9(3)
C86 C81 P4 121.1(3)
C82 C81 P4 120.1(3)
C83 C82 C81 120.3(4)
C84 C83 C82 120.2(4)
C85 C84 C83 119.6(4)
C84 C85 C86 120.7(4)
C81 C86 C85 120.2(4)
Cl2S C1S Cl1S 111.6(8)
Cl4S C2S Cl3S 114.1(13)

loop_
_geom_bond_atom_site_label_1
_geom_bond_atom_site_label_2
_geom_bond_distance
OsA C1 1.852(4)
OsA C2A 1.998(10)
OsA C5 2.199(4)
OsA P1 2.3229(9)
OsA P3 2.3365(9)
OsA RhA 2.9735(3)
RhA C3 1.844(4)
RhA C5 2.177(4)
RhA P2 2.3160(9)
RhA P4 2.3195(9)
RhA C2A 2.417(9)
OsB C2B 1.982(11)
RhB C2B 2.361(11)
P1 C6 1.818(4)
P1 C11 1.823(4)
P1 C21 1.825(4)
P1 P2 3.0785(12)
P2 C31 1.828(4)
P2 C6 1.828(4)
P2 C41 1.835(4)
P3 C61 1.822(4)
P3 C7 1.829(4)
P3 C51 1.833(4)
P3 P4 3.0527(12)
P4 C7 1.828(4)
P4 C71 1.830(4)
P4 C81 1.831(4)
O1 C1 1.152(5)
O2 C2A 1.152(10)
O2 C2B 1.194(12)
O3 C3 1.152(5)
O4A C4A 1.209(7)
O4B C4B 1.224(11)
C4A C5 1.546(7)
C4A C6 1.698(7)
C4B C5 1.620(10)
C4B C7 1.788(11)
C11 C16 1.367(6)
C11 C12 1.404(6)
C12 C13 1.382(7)
C13 C14 1.368(9)
C14 C15 1.363(9)
C15 C16 1.394(7)
C21 C26 1.384(5)
C21 C22 1.396(5)
C22 C23 1.385(6)
C23 C24 1.370(7)
C24 C25 1.373(7)
C25 C26 1.393(6)
C31 C36 1.365(6)
C31 C32 1.374(6)
C32 C33 1.388(6)
C33 C34 1.349(8)
C34 C35 1.353(9)
C35 C36 1.391(7)
C41 C46 1.380(5)
C41 C42 1.391(5)
C42 C43 1.381(6)
C43 C44 1.381(7)
C44 C45 1.370(7)
C45 C46 1.391(6)
C51 C56 1.386(6)
C51 C52 1.391(6)
C52 C53 1.387(6)
C53 C54 1.375(8)
C54 C55 1.369(8)
C55 C56 1.389(6)
C61 C62 1.382(6)
C61 C66 1.394(5)
C62 C63 1.381(7)
C63 C64 1.365(7)
C64 C65 1.367(7)
C65 C66 1.380(6)
C71 C76 1.386(6)
C71 C72 1.389(5)
C72 C73 1.381(6)
C73 C74 1.372(7)
C74 C75 1.363(7)
C75 C76 1.396(6)
C81 C86 1.382(5)
C81 C82 1.396(5)
C82 C83 1.389(6)
C83 C84 1.379(6)
C84 C85 1.371(6)
C85 C86 1.392(5)
Cl1S C1S 1.779(16)
Cl2S C1S 1.739(19)
Cl3S C2S 1.743(18)
Cl4S C2S 1.65(2)

loop_
_geom_torsion_atom_site_label_1
_geom_torsion_atom_site_label_2
_geom_torsion_atom_site_label_3
_geom_torsion_atom_site_label_4
_geom_torsion
C1 OsA RhA C3 2.1(3)
C2A OsA RhA C3 3.9(4)
C5 OsA RhA C3 -180.0(2)
P1 OsA RhA C3 103.08(19)
P3 OsA RhA C3 -94.78(19)
C1 OsA RhA C5 -177.9(3)
C2A OsA RhA C5 -176.1(4)
P1 OsA RhA C5 -76.96(15)
P3 OsA RhA C5 85.19(15)
C1 OsA RhA P2 -96.8(2)
C2A OsA RhA P2 -95.0(3)
C5 OsA RhA P2 81.16(15)
P1 OsA RhA P2 4.20(3)
P3 OsA RhA P2 166.34(3)
C1 OsA RhA P4 98.8(2)
C2A OsA RhA P4 100.6(3)
C5 OsA RhA P4 -83.32(15)
P1 OsA RhA P4 -160.28(3)
P3 OsA RhA P4 1.86(3)
C1 OsA RhA C2A -1.8(4)
C5 OsA RhA C2A 176.1(4)
P1 OsA RhA C2A 99.2(3)
P3 OsA RhA C2A -98.7(3)
C1 OsA P1 C6 167.10(18)
C2A OsA P1 C6 76.8(3)
C5 OsA P1 C6 -22.91(16)
P3 OsA P1 C6 -72.27(17)
RhA OsA P1 C6 23.03(14)
C1 OsA P1 C11 44.32(19)
C2A OsA P1 C11 -46.0(3)
C5 OsA P1 C11 -145.69(17)
P3 OsA P1 C11 164.95(16)
RhA OsA P1 C11 -99.75(14)
C1 OsA P1 C21 -78.21(18)
C2A OsA P1 C21 -168.5(3)
C5 OsA P1 C21 91.78(17)
P3 OsA P1 C21 42.41(18)
RhA OsA P1 C21 137.72(14)
C3 RhA P2 C31 71.41(19)
C5 RhA P2 C31 -98.04(17)
P4 RhA P2 C31 -45.3(2)
C2A RhA P2 C31 173.0(3)
OsA RhA P2 C31 -145.15(15)
C3 RhA P2 C6 -174.02(18)
C5 RhA P2 C6 16.52(16)
P4 RhA P2 C6 69.29(18)
C2A RhA P2 C6 -72.5(3)
OsA RhA P2 C6 -30.59(13)
C3 RhA P2 C41 -50.24(18)
C5 RhA P2 C41 140.30(16)
P4 RhA P2 C41 -166.93(16)
C2A RhA P2 C41 51.3(3)
OsA RhA P2 C41 93.19(13)
C1 OsA P3 C61 71.54(19)
C2A OsA P3 C61 161.6(3)
C5 OsA P3 C61 -98.01(17)
P1 OsA P3 C61 -49.20(18)
RhA OsA P3 C61 -144.81(14)
C1 OsA P3 C7 -171.41(18)
C2A OsA P3 C7 -81.4(3)
C5 OsA P3 C7 19.03(16)
P1 OsA P3 C7 67.84(17)
RhA OsA P3 C7 -27.76(13)
C1 OsA P3 C51 -49.22(18)
C2A OsA P3 C51 40.8(3)
C5 OsA P3 C51 141.23(16)
P1 OsA P3 C51 -169.96(15)
RhA OsA P3 C51 94.43(13)
C3 RhA P4 C7 167.39(18)
C5 RhA P4 C7 -23.13(16)
P2 RhA P4 C7 -75.63(18)
C2A RhA P4 C7 65.7(3)
OsA RhA P4 C7 24.07(13)
C3 RhA P4 C71 -75.15(19)
C5 RhA P4 C71 94.33(17)
P2 RhA P4 C71 41.84(19)
C2A RhA P4 C71 -176.8(3)
OsA RhA P4 C71 141.53(14)
C3 RhA P4 C81 45.84(18)
C5 RhA P4 C81 -144.69(16)
P2 RhA P4 C81 162.82(15)
C2A RhA P4 C81 -55.8(3)
OsA RhA P4 C81 -97.49(13)
C2A OsA C1 O1 176(6)
C5 OsA C1 O1 6(7)
P1 OsA C1 O1 78(6)
P3 OsA C1 O1 -87(6)
RhA OsA C1 O1 178(100)
C1 OsA C2A O2 -3(2)
C5 OsA C2A O2 175(2)
P1 OsA C2A O2 92(2)
P3 OsA C2A O2 -97(2)
RhA OsA C2A O2 178(2)
C1 OsA C2A RhA 178.9(2)
C5 OsA C2A RhA -2.9(3)
P1 OsA C2A RhA -86.0(2)
P3 OsA C2A RhA 84.8(2)
C3 RhA C2A O2 3.2(7)
C5 RhA C2A O2 -176.4(7)
P2 RhA C2A O2 -92.5(7)
P4 RhA C2A O2 97.3(7)
OsA RhA C2A O2 -179.2(9)
C3 RhA C2A OsA -177.6(2)
C5 RhA C2A OsA 2.9(3)
P2 RhA C2A OsA 86.8(3)
P4 RhA C2A OsA -83.5(3)
C5 RhA C3 O3 -1(6)
P2 RhA C3 O3 -83(5)
P4 RhA C3 O3 83(5)
C2A RhA C3 O3 -178(100)
OsA RhA C3 O3 179(100)
O4A C4A C5 RhA 128.9(5)
C6 C4A C5 RhA -50.4(4)
O4A C4A C5 OsA -137.9(5)
C6 C4A C5 OsA 42.9(4)
C3 RhA C5 C4A -67.9(10)
P2 RhA C5 C4A 15.8(3)
P4 RhA C5 C4A -151.7(3)
C2A RhA C5 C4A 109.7(4)
OsA RhA C5 C4A 112.3(3)
C3 RhA C5 OsA 179.9(8)
P2 RhA C5 OsA -96.50(10)
P4 RhA C5 OsA 96.00(10)
C2A RhA C5 OsA -2.6(2)
C1 OsA C5 C4A 64.2(10)
C2A OsA C5 C4A -105.8(4)
P1 OsA C5 C4A -8.7(3)
P3 OsA C5 C4A 157.8(3)
RhA OsA C5 C4A -109.0(3)
C1 OsA C5 RhA 173.1(8)
C2A OsA C5 RhA 3.2(3)
P1 OsA C5 RhA 100.31(11)
P3 OsA C5 RhA -93.23(10)
O4A C4A C6 P1 124.0(5)
C5 C4A C6 P1 -56.7(4)
O4A C4A C6 P2 -119.7(5)
C5 C4A C6 P2 59.7(4)
C11 P1 C6 C4A 177.2(3)
C21 P1 C6 C4A -77.4(3)
OsA P1 C6 C4A 45.0(3)
C11 P1 C6 P2 77.0(3)
C21 P1 C6 P2 -177.6(2)
OsA P1 C6 P2 -55.2(3)
C31 P2 C6 C4A 82.1(3)
C41 P2 C6 C4A -170.5(3)
RhA P2 C6 C4A -40.6(3)
C31 P2 C6 P1 -177.8(2)
C41 P2 C6 P1 -70.4(3)
RhA P2 C6 P1 59.6(2)
O4B C4B C7 P4 124.2(8)
C5 C4B C7 P4 -54.2(6)
O4B C4B C7 P3 -122.6(8)
C5 C4B C7 P3 59.1(6)
C71 P4 C7 C4B -83.8(4)
C81 P4 C7 C4B 169.5(3)
C71 P4 C7 P3 -175.4(2)
C81 P4 C7 P3 77.8(3)
RhA P4 C7 P3 -51.3(2)
C61 P3 C7 C4B 86.5(3)
C51 P3 C7 C4B -168.4(3)
C61 P3 C7 P4 179.0(2)
C51 P3 C7 P4 -75.9(3)
OsA P3 C7 P4 53.7(2)
C6 P1 C11 C16 -107.1(4)
C21 P1 C11 C16 145.6(4)
OsA P1 C11 C16 16.5(4)
C6 P1 C11 C12 70.6(4)
C21 P1 C11 C12 -36.7(4)
OsA P1 C11 C12 -165.8(3)
C16 C11 C12 C13 1.2(7)
P1 C11 C12 C13 -176.5(4)
C11 C12 C13 C14 -0.2(8)
C12 C13 C14 C15 -1.1(10)
C13 C14 C15 C16 1.6(11)
C12 C11 C16 C15 -0.8(8)
P1 C11 C16 C15 176.9(5)
C14 C15 C16 C11 -0.6(10)
C6 P1 C21 C26 -0.3(4)
C11 P1 C21 C26 109.1(4)
OsA P1 C21 C26 -117.5(3)
C6 P1 C21 C22 -178.9(3)
C11 P1 C21 C22 -69.5(3)
OsA P1 C21 C22 63.9(3)
C26 C21 C22 C23 -0.8(7)
P1 C21 C22 C23 177.9(4)
C21 C22 C23 C24 0.4(8)
C22 C23 C24 C25 0.3(8)
C23 C24 C25 C26 -0.5(8)
C22 C21 C26 C25 0.6(7)
P1 C21 C26 C25 -178.0(4)
C24 C25 C26 C21 0.1(8)
C6 P2 C31 C36 29.3(5)
C41 P2 C31 C36 -83.4(5)
RhA P2 C31 C36 145.9(4)
C6 P2 C31 C32 -156.3(4)
C41 P2 C31 C32 91.0(4)
RhA P2 C31 C32 -39.7(4)
C36 C31 C32 C33 -2.4(8)
P2 C31 C32 C33 -177.1(4)
C31 C32 C33 C34 0.4(9)
C32 C33 C34 C35 2.1(10)
C33 C34 C35 C36 -2.6(11)
C32 C31 C36 C35 2.0(9)
P2 C31 C36 C35 176.4(6)
C34 C35 C36 C31 0.5(12)
C31 P2 C41 C46 -116.6(3)
C6 P2 C41 C46 134.9(3)
RhA P2 C41 C46 12.0(4)
C31 P2 C41 C42 59.0(4)
C6 P2 C41 C42 -49.6(4)
RhA P2 C41 C42 -172.5(3)
C46 C41 C42 C43 -2.0(7)
P2 C41 C42 C43 -177.6(4)
C41 C42 C43 C44 1.4(9)
C42 C43 C44 C45 0.2(9)
C43 C44 C45 C46 -1.2(8)
C42 C41 C46 C45 1.0(6)
P2 C41 C46 C45 176.6(3)
C44 C45 C46 C41 0.6(7)
C61 P3 C51 C56 -124.6(3)
C7 P3 C51 C56 128.9(3)
OsA P3 C51 C56 3.9(4)
C61 P3 C51 C52 54.3(4)
C7 P3 C51 C52 -52.2(4)
OsA P3 C51 C52 -177.2(3)
C56 C51 C52 C53 -1.3(6)
P3 C51 C52 C53 179.8(4)
C51 C52 C53 C54 1.4(7)
C52 C53 C54 C55 -0.2(8)
C53 C54 C55 C56 -1.2(8)
C52 C51 C56 C55 -0.1(6)
P3 C51 C56 C55 178.8(3)
C54 C55 C56 C51 1.4(7)
C7 P3 C61 C62 -20.6(5)
C51 P3 C61 C62 -129.2(5)
OsA P3 C61 C62 100.9(4)
C7 P3 C61 C66 159.4(3)
C51 P3 C61 C66 50.7(4)
OsA P3 C61 C66 -79.1(3)
C66 C61 C62 C63 0.3(9)
P3 C61 C62 C63 -179.8(6)
C61 C62 C63 C64 -1.0(12)
C62 C63 C64 C65 1.1(12)
C63 C64 C65 C66 -0.3(10)
C64 C65 C66 C61 -0.4(8)
C62 C61 C66 C65 0.4(7)
P3 C61 C66 C65 -179.5(4)
C7 P4 C71 C76 19.1(4)
C81 P4 C71 C76 128.3(4)
RhA P4 C71 C76 -102.0(4)
C7 P4 C71 C72 -162.0(3)
C81 P4 C71 C72 -52.8(4)
RhA P4 C71 C72 76.9(3)
C76 C71 C72 C73 0.0(7)
P4 C71 C72 C73 -179.0(4)
C71 C72 C73 C74 1.1(8)
C72 C73 C74 C75 -1.3(9)
C73 C74 C75 C76 0.5(10)
C72 C71 C76 C75 -0.8(8)
P4 C71 C76 C75 178.1(5)
C74 C75 C76 C71 0.6(10)
C7 P4 C81 C86 -115.4(3)
C71 P4 C81 C86 136.4(3)
RhA P4 C81 C86 8.8(4)
C7 P4 C81 C82 62.8(3)
C71 P4 C81 C82 -45.5(3)
RhA P4 C81 C82 -173.0(3)
C86 C81 C82 C83 1.0(6)
P4 C81 C82 C83 -177.2(3)
C81 C82 C83 C84 -0.8(7)
C82 C83 C84 C85 -0.4(7)
C83 C84 C85 C86 1.4(7)
C82 C81 C86 C85 -0.1(6)
P4 C81 C86 C85 178.1(3)
C84 C85 C86 C81 -1.1(7)
